data_7020169
loop_
_publ_author_name
'Bonnitcha, Paul D.'
'Kim, Byung J.'
'Hocking, Rosalie K.'
'Clegg, Jack K.'
'Turner, Peter'
'Neville, Suzanne M.'
'Hambley, Trevor W.'

_publ_section_title
;
 Cobalt complexes with tripodal ligands: implications for the design of
 drug chaperones.
;
_journal_issue 37
_journal_name_full 'Dalton transactions (Cambridge, England : 2003)'
_journal_page_first 11293
_journal_page_last 11304
_journal_paper_doi 10.1039/c2dt30727h
_journal_volume 41
_journal_year 2012
_chemical_formula_moiety 'C32 H29 Co N4 O2, 2(Cl O4)'
_chemical_formula_sum 'C32 H29 Cl2 Co N4 O10'
_chemical_formula_weight 759.42
_chemical_name_systematic
;
?
;
_space_group_IT_number 14
_symmetry_cell_setting monoclinic
_symmetry_Int_Tables_number 14
_symmetry_space_group_name_Hall '-P 2yn'
_symmetry_space_group_name_H-M 'P 1 21/n 1'
_atom_sites_solution_hydrogens geom
_atom_sites_solution_primary direct
_atom_sites_solution_secondary difmap
_audit_creation_method SHELXL-97
_cell_angle_alpha 90.00
_cell_angle_beta 104.636(7)
_cell_angle_gamma 90.00
_cell_formula_units_Z 4
_cell_length_a 12.836(5)
_cell_length_b 17.758(7)
_cell_length_c 14.707(6)
_cell_measurement_reflns_used 975
_cell_measurement_temperature 150(2)
_cell_measurement_theta_max 26.89
_cell_measurement_theta_min 2.97
_cell_volume 3244(2)
_computing_cell_refinement 'SAINT (Bruker,1995)'
_computing_data_collection 'SMART (Bruker,1995)'
_computing_data_reduction 'SAINT and XPREP (Bruker 1995)'
_computing_molecular_graphics
;
xtal 3.6 (Hall,du Boulay, D.J. & Olthof-Hazekamp, R. 1999)
ORTEPII (Johnson,C.K., 1976).
WinGX (Farrugia, 1999)
;
_computing_structure_refinement 'SHELXL-97 (Sheldrick, 1997)'
_computing_structure_solution 'SIR97 (Altomare, et. al. 1997)'
_diffrn_ambient_temperature 150(2)
_diffrn_crystal_treatment
;
attached with perfluoropolyether oil, to a short length
of fibre supported on a thin piece of copper wire
inserted in a copper mounting pin. The crystal was
quenched in a cold nitrogen gas stream from an
Oxford Cryosystems Cryostream.
;
_diffrn_measured_fraction_theta_full 1.000
_diffrn_measured_fraction_theta_max 0.979
_diffrn_measurement_device_type 'Bruker SMART 1000 CCD'
_diffrn_measurement_method \w
_diffrn_radiation_monochromator graphite
_diffrn_radiation_source 'fine-focus sealed tube'
_diffrn_radiation_type MoK\a
_diffrn_radiation_wavelength 0.71073
_diffrn_reflns_av_R_equivalents 0.0813
_diffrn_reflns_av_sigmaI/netI 0.0566
_diffrn_reflns_limit_h_max 16
_diffrn_reflns_limit_h_min -16
_diffrn_reflns_limit_k_max 22
_diffrn_reflns_limit_k_min -23
_diffrn_reflns_limit_l_max 19
_diffrn_reflns_limit_l_min -19
_diffrn_reflns_number 31644
_diffrn_reflns_theta_full 25.00
_diffrn_reflns_theta_max 28.08
_diffrn_reflns_theta_min 1.83
_diffrn_standards_decay_% 0.06
_diffrn_standards_number 207
_exptl_absorpt_coefficient_mu 0.759
_exptl_absorpt_correction_T_max 1.00
_exptl_absorpt_correction_T_min 0.737
_exptl_absorpt_correction_type multi-scan
_exptl_absorpt_process_details
;
SADABS (Sheldrick, 1996)
;
_exptl_crystal_colour red
_exptl_crystal_density_diffrn 1.555
_exptl_crystal_density_method 'not measured'
_exptl_crystal_description prism
_exptl_crystal_F_000 1560
_exptl_crystal_size_max 0.345
_exptl_crystal_size_mid 0.267
_exptl_crystal_size_min 0.198
_refine_diff_density_max 0.663
_refine_diff_density_min -0.459
_refine_diff_density_rms 0.076
_refine_ls_extinction_method none
_refine_ls_goodness_of_fit_ref 1.205
_refine_ls_hydrogen_treatment constr
_refine_ls_matrix_type full
_refine_ls_number_parameters 443
_refine_ls_number_reflns 7718
_refine_ls_number_restraints 0
_refine_ls_restrained_S_all 1.205
_refine_ls_R_factor_all 0.0603
_refine_ls_R_factor_gt 0.0407
_refine_ls_shift/su_max 0.003
_refine_ls_shift/su_mean 0.000
_refine_ls_structure_factor_coef Fsqd
_refine_ls_weighting_details 'calc w=1/[\s^2^(Fo^2^)+(0.03P)^2^+0.5P] where P=(Fo^2^+2Fc^2^)/3'
_refine_ls_weighting_scheme calc
_refine_ls_wR_factor_gt 0.0944
_refine_ls_wR_factor_ref 0.0995
_reflns_number_gt 5676
_reflns_number_total 7718
_reflns_threshold_expression >2sigma(I)
_cod_data_source_file c2dt30727h.txt
_cod_data_source_block 11
_cod_original_sg_symbol_H-M 'P 21/n '
_cod_database_code 7020169

loop_
_symmetry_equiv_pos_as_xyz
'x, y, z'
'-x+1/2, y+1/2, -z+1/2'
'-x, -y, -z'
'x-1/2, -y-1/2, z-1/2'

loop_
_atom_site_label
_atom_site_type_symbol
_atom_site_fract_x
_atom_site_fract_y
_atom_site_fract_z
_atom_site_U_iso_or_equiv
_atom_site_adp_type
_atom_site_occupancy
_atom_site_symmetry_multiplicity
_atom_site_calc_flag
_atom_site_refinement_flags
Co1 Co 0.44477(2) 0.223171(15) 0.692691(19) 0.02124(8) Uani 1 1 d .
O1 O 0.42688(12) 0.29854(8) 0.77663(10) 0.0262(3) Uani 1 1 d .
O2 O 0.48998(12) 0.14825(8) 0.78512(9) 0.0245(3) Uani 1 1 d .
N1 N 0.45029(15) 0.15013(9) 0.59573(12) 0.0239(4) Uani 1 1 d .
N2 N 0.41340(14) 0.29733(9) 0.59361(12) 0.0236(4) Uani 1 1 d .
N3 N 0.59448(14) 0.24071(9) 0.70060(12) 0.0231(4) Uani 1 1 d .
N4 N 0.29850(14) 0.18760(10) 0.67255(12) 0.0247(4) Uani 1 1 d .
C1 C 0.4247(2) 0.36021(13) 0.91655(16) 0.0373(6) Uani 1 1 d .
H1A H 0.4671 0.4032 0.9042 0.056 Uiso 1 1 calc R
H1B H 0.4422 0.3503 0.9843 0.056 Uiso 1 1 calc R
H1C H 0.3478 0.3717 0.8940 0.056 Uiso 1 1 calc R
C2 C 0.45087(18) 0.29194(12) 0.86622(15) 0.0276(5) Uani 1 1 d .
C3 C 0.4983(2) 0.22916(13) 0.91525(16) 0.0325(5) Uani 1 1 d .
H3 H 0.5202 0.2326 0.9818 0.039 Uiso 1 1 calc R
C4 C 0.51627(17) 0.16126(12) 0.87416(15) 0.0263(5) Uani 1 1 d .
C5 C 0.57123(18) 0.09852(12) 0.93418(15) 0.0273(5) Uani 1 1 d .
C6 C 0.57032(19) 0.09352(13) 1.03022(15) 0.0328(5) Uani 1 1 d .
H6 H 0.5319 0.1299 1.0563 0.039 Uiso 1 1 calc R
C7 C 0.6241(2) 0.03693(14) 1.08558(16) 0.0350(5) Uani 1 1 d .
H7 H 0.6213 0.0337 1.1494 0.042 Uiso 1 1 calc R
C8 C 0.68347(19) -0.01679(13) 1.04914(15) 0.0313(5) Uani 1 1 d .
C9 C 0.7421(2) -0.07546(14) 1.10524(17) 0.0386(6) Uani 1 1 d .
H9 H 0.7397 -0.0802 1.1690 0.046 Uiso 1 1 calc R
C10 C 0.8016(2) -0.12479(14) 1.06875(17) 0.0400(6) Uani 1 1 d .
H10 H 0.8408 -0.1635 1.1073 0.048 Uiso 1 1 calc R
C11 C 0.8053(2) -0.11894(14) 0.97434(16) 0.0374(6) Uani 1 1 d .
H11 H 0.8478 -0.1533 0.9497 0.045 Uiso 1 1 calc R
C12 C 0.7483(2) -0.06424(13) 0.91775(16) 0.0327(5) Uani 1 1 d .
H12 H 0.7508 -0.0613 0.8538 0.039 Uiso 1 1 calc R
C13 C 0.68571(18) -0.01206(12) 0.95334(15) 0.0275(5) Uani 1 1 d .
C14 C 0.62741(18) 0.04609(12) 0.89700(15) 0.0273(5) Uani 1 1 d .
H14 H 0.6271 0.0489 0.8324 0.033 Uiso 1 1 calc R
C15 C 0.40211(19) 0.18575(12) 0.50106(14) 0.0270(5) Uani 1 1 d .
H15A H 0.4412 0.1679 0.4551 0.032 Uiso 1 1 calc R
H15B H 0.3258 0.1703 0.4784 0.032 Uiso 1 1 calc R
C16 C 0.40891(17) 0.26964(11) 0.50785(15) 0.0249(4) Uani 1 1 d .
C17 C 0.4061(2) 0.31643(13) 0.43210(16) 0.0333(5) Uani 1 1 d .
H17 H 0.4047 0.2960 0.3721 0.040 Uiso 1 1 calc R
C18 C 0.4054(2) 0.39357(13) 0.44533(17) 0.0379(6) Uani 1 1 d .
H18 H 0.4020 0.4268 0.3940 0.045 Uiso 1 1 calc R
C19 C 0.40981(19) 0.42172(13) 0.53319(16) 0.0339(5) Uani 1 1 d .
H19 H 0.4096 0.4746 0.5433 0.041 Uiso 1 1 calc R
C20 C 0.41453(18) 0.37266(12) 0.60638(16) 0.0285(5) Uani 1 1 d .
H20 H 0.4187 0.3922 0.6673 0.034 Uiso 1 1 calc R
C21 C 0.56434(18) 0.12729(12) 0.60711(16) 0.0287(5) Uani 1 1 d .
H21A H 0.5763 0.1141 0.5451 0.034 Uiso 1 1 calc R
H21B H 0.5806 0.0824 0.6481 0.034 Uiso 1 1 calc R
C22 C 0.63732(18) 0.19083(12) 0.64988(15) 0.0267(5) Uani 1 1 d .
C23 C 0.74153(19) 0.19858(13) 0.64301(17) 0.0326(5) Uani 1 1 d .
H23 H 0.7702 0.1648 0.6055 0.039 Uiso 1 1 calc R
C24 C 0.80400(19) 0.25617(14) 0.69134(17) 0.0355(5) Uani 1 1 d .
H24 H 0.8764 0.2620 0.6877 0.043 Uiso 1 1 calc R
C25 C 0.76120(19) 0.30521(13) 0.74489(15) 0.0311(5) Uani 1 1 d .
H25 H 0.8040 0.3443 0.7796 0.037 Uiso 1 1 calc R
C26 C 0.65533(18) 0.29651(12) 0.74705(15) 0.0261(5) Uani 1 1 d .
H26 H 0.6247 0.3310 0.7824 0.031 Uiso 1 1 calc R
C27 C 0.38025(19) 0.08558(11) 0.60904(15) 0.0274(5) Uani 1 1 d .
H27A H 0.3585 0.0555 0.5506 0.033 Uiso 1 1 calc R
H27B H 0.4197 0.0524 0.6603 0.033 Uiso 1 1 calc R
C28 C 0.28337(18) 0.11816(12) 0.63314(14) 0.0269(5) Uani 1 1 d .
C29 C 0.18568(19) 0.08122(14) 0.61964(15) 0.0343(5) Uani 1 1 d .
H29 H 0.1755 0.0329 0.5910 0.041 Uiso 1 1 calc R
C30 C 0.1036(2) 0.11573(15) 0.64848(16) 0.0386(6) Uani 1 1 d .
H30 H 0.0367 0.0906 0.6419 0.046 Uiso 1 1 calc R
C31 C 0.1188(2) 0.18694(14) 0.68698(17) 0.0367(6) Uani 1 1 d .
H31 H 0.0621 0.2116 0.7061 0.044 Uiso 1 1 calc R
C32 C 0.21662(18) 0.22208(13) 0.69757(15) 0.0298(5) Uani 1 1 d .
H32 H 0.2265 0.2715 0.7230 0.036 Uiso 1 1 calc R
Cl1 Cl 0.57333(5) 0.12296(3) 0.32557(4) 0.03460(14) Uani 1 1 d .
O3 O 0.6000(2) 0.18690(12) 0.38488(18) 0.0859(9) Uani 1 1 d .
O4 O 0.5263(2) 0.14730(13) 0.23249(15) 0.0734(7) Uani 1 1 d .
O5 O 0.49791(17) 0.07735(10) 0.35802(15) 0.0554(5) Uani 1 1 d .
O6 O 0.66680(15) 0.07923(11) 0.32478(14) 0.0517(5) Uani 1 1 d .
Cl2 Cl 0.66480(5) 0.49217(3) 0.84932(4) 0.03280(14) Uani 1 1 d .
O7 O 0.56667(17) 0.47721(12) 0.78258(14) 0.0636(6) Uani 1 1 d .
O8 O 0.7037(2) 0.42399(12) 0.89543(14) 0.0876(9) Uani 1 1 d .
O9 O 0.7373(2) 0.52192(15) 0.80015(19) 0.0950(10) Uani 1 1 d .
O10 O 0.64872(16) 0.54531(9) 0.91799(12) 0.0439(4) Uani 1 1 d .

loop_
_atom_site_aniso_label
_atom_site_aniso_U_11
_atom_site_aniso_U_22
_atom_site_aniso_U_33
_atom_site_aniso_U_23
_atom_site_aniso_U_13
_atom_site_aniso_U_12
Co1 0.02242(15) 0.01539(14) 0.02478(15) -0.00262(11) 0.00388(11) 0.00071(11)
O1 0.0287(8) 0.0195(7) 0.0295(8) -0.0051(6) 0.0058(6) 0.0027(6)
O2 0.0289(8) 0.0188(7) 0.0245(7) -0.0013(6) 0.0044(6) 0.0020(6)
N1 0.0292(10) 0.0162(8) 0.0257(9) -0.0013(7) 0.0057(7) -0.0004(7)
N2 0.0233(9) 0.0186(9) 0.0266(9) -0.0018(7) 0.0022(7) 0.0006(7)
N3 0.0230(9) 0.0186(9) 0.0258(9) 0.0006(7) 0.0028(7) 0.0021(7)
N4 0.0259(10) 0.0220(9) 0.0250(9) 0.0006(7) 0.0041(7) -0.0017(8)
C1 0.0417(14) 0.0327(13) 0.0353(13) -0.0113(10) 0.0057(11) 0.0112(11)
C2 0.0242(11) 0.0285(12) 0.0299(12) -0.0089(9) 0.0062(9) 0.0000(9)
C3 0.0384(13) 0.0313(13) 0.0261(11) -0.0038(9) 0.0051(10) 0.0080(11)
C4 0.0237(11) 0.0267(12) 0.0285(11) -0.0008(9) 0.0068(9) -0.0014(9)
C5 0.0271(12) 0.0248(11) 0.0289(11) 0.0004(9) 0.0047(9) 0.0001(9)
C6 0.0364(13) 0.0329(13) 0.0302(12) -0.0009(10) 0.0106(10) 0.0050(10)
C7 0.0397(14) 0.0409(14) 0.0250(11) 0.0038(10) 0.0091(10) 0.0048(11)
C8 0.0314(12) 0.0309(12) 0.0306(12) 0.0020(9) 0.0060(10) -0.0001(10)
C9 0.0431(15) 0.0399(14) 0.0304(12) 0.0086(10) 0.0049(11) 0.0030(12)
C10 0.0452(15) 0.0325(13) 0.0375(13) 0.0090(11) 0.0016(11) 0.0093(12)
C11 0.0412(14) 0.0308(13) 0.0360(13) -0.0028(10) 0.0018(11) 0.0073(11)
C12 0.0401(14) 0.0283(12) 0.0268(11) -0.0011(9) 0.0031(10) 0.0045(10)
C13 0.0281(12) 0.0255(11) 0.0269(11) -0.0007(9) 0.0033(9) -0.0013(9)
C14 0.0323(12) 0.0259(11) 0.0230(10) -0.0003(8) 0.0055(9) -0.0023(9)
C15 0.0328(12) 0.0227(11) 0.0242(11) -0.0023(8) 0.0048(9) -0.0014(9)
C16 0.0223(11) 0.0217(11) 0.0287(11) -0.0001(8) 0.0029(9) -0.0014(9)
C17 0.0401(14) 0.0287(12) 0.0284(12) 0.0005(9) 0.0039(10) -0.0033(10)
C18 0.0449(15) 0.0271(13) 0.0388(13) 0.0077(10) 0.0054(11) -0.0019(11)
C19 0.0333(13) 0.0204(11) 0.0438(14) 0.0028(10) 0.0022(11) 0.0028(10)
C20 0.0270(12) 0.0221(11) 0.0339(12) -0.0021(9) 0.0029(9) 0.0033(9)
C21 0.0303(12) 0.0211(11) 0.0350(12) -0.0041(9) 0.0091(10) 0.0053(9)
C22 0.0287(12) 0.0211(11) 0.0298(11) 0.0019(9) 0.0067(9) 0.0047(9)
C23 0.0299(13) 0.0284(12) 0.0409(13) 0.0012(10) 0.0117(10) 0.0081(10)
C24 0.0230(12) 0.0347(13) 0.0473(14) 0.0077(11) 0.0062(11) 0.0011(10)
C25 0.0307(13) 0.0253(12) 0.0328(12) 0.0034(9) -0.0004(10) -0.0037(10)
C26 0.0281(12) 0.0194(11) 0.0279(11) -0.0003(8) 0.0020(9) -0.0008(9)
C27 0.0365(13) 0.0160(10) 0.0283(11) -0.0028(8) 0.0054(9) -0.0061(9)
C28 0.0315(12) 0.0224(11) 0.0245(11) 0.0012(8) 0.0028(9) -0.0036(9)
C29 0.0357(14) 0.0303(13) 0.0321(12) 0.0023(10) -0.0006(10) -0.0114(11)
C30 0.0283(13) 0.0467(15) 0.0367(13) 0.0082(11) 0.0009(10) -0.0102(11)
C31 0.0274(13) 0.0420(15) 0.0393(13) 0.0067(11) 0.0062(10) 0.0025(11)
C32 0.0276(12) 0.0289(12) 0.0320(12) 0.0021(9) 0.0061(9) 0.0038(10)
Cl1 0.0419(3) 0.0243(3) 0.0421(3) 0.0007(2) 0.0189(3) 0.0021(2)
O3 0.135(2) 0.0466(13) 0.0999(18) -0.0371(13) 0.0728(18) -0.0438(15)
O4 0.0850(17) 0.0797(17) 0.0571(13) 0.0204(12) 0.0208(12) 0.0388(14)
O5 0.0623(13) 0.0319(10) 0.0869(15) -0.0070(10) 0.0464(12) -0.0074(9)
O6 0.0324(10) 0.0545(12) 0.0675(13) 0.0008(10) 0.0117(9) 0.0064(9)
Cl2 0.0290(3) 0.0251(3) 0.0429(3) -0.0092(2) 0.0065(2) 0.0006(2)
O7 0.0477(12) 0.0574(13) 0.0696(13) -0.0130(11) -0.0150(10) 0.0031(10)
O8 0.135(2) 0.0467(13) 0.0529(12) -0.0147(10) -0.0291(13) 0.0530(14)
O9 0.100(2) 0.100(2) 0.112(2) -0.0592(17) 0.0777(18) -0.0537(17)
O10 0.0581(12) 0.0293(9) 0.0500(10) -0.0098(8) 0.0240(9) 0.0036(8)

loop_
_atom_type_symbol
_atom_type_description
_atom_type_scat_dispersion_real
_atom_type_scat_dispersion_imag
_atom_type_scat_source
C C 0.0033 0.0016 'International Tables Vol C Tables 4.2.6.8 and 6.1.1.4'
H H 0.0000 0.0000 'International Tables Vol C Tables 4.2.6.8 and 6.1.1.4'
N N 0.0061 0.0033 'International Tables Vol C Tables 4.2.6.8 and 6.1.1.4'
O O 0.0106 0.0060 'International Tables Vol C Tables 4.2.6.8 and 6.1.1.4'
Cl Cl 0.1484 0.1585 'International Tables Vol C Tables 4.2.6.8 and 6.1.1.4'
Co Co 0.3494 0.9721 'International Tables Vol C Tables 4.2.6.8 and 6.1.1.4'

loop_
_geom_angle_atom_site_label_1
_geom_angle_atom_site_label_2
_geom_angle_atom_site_label_3
_geom_angle
O1 Co1 O2 95.49(7)
O1 Co1 N3 97.56(7)
O2 Co1 N3 87.12(7)
O1 Co1 N2 88.46(7)
O2 Co1 N2 173.41(7)
N3 Co1 N2 87.12(7)
O1 Co1 N4 93.35(7)
O2 Co1 N4 89.42(7)
N3 Co1 N4 168.82(7)
N2 Co1 N4 95.63(7)
O1 Co1 N1 173.73(7)
O2 Co1 N1 89.79(7)
N3 Co1 N1 86.06(7)
N2 Co1 N1 86.60(8)
N4 Co1 N1 83.30(8)
C2 O1 Co1 125.09(14)
C4 O2 Co1 124.07(14)
C21 N1 C27 112.48(17)
C21 N1 C15 112.31(16)
C27 N1 C15 108.70(16)
C21 N1 Co1 108.49(13)
C27 N1 Co1 106.28(12)
C15 N1 Co1 108.32(12)
C16 N2 C20 119.36(18)
C16 N2 Co1 114.27(14)
C20 N2 Co1 125.33(15)
C26 N3 C22 119.85(19)
C26 N3 Co1 126.66(15)
C22 N3 Co1 113.45(14)
C32 N4 C28 119.58(19)
C32 N4 Co1 127.26(15)
C28 N4 Co1 113.06(15)
C2 C1 H1A 109.5
C2 C1 H1B 109.5
H1A C1 H1B 109.5
C2 C1 H1C 109.5
H1A C1 H1C 109.5
H1B C1 H1C 109.5
O1 C2 C3 124.78(19)
O1 C2 C1 114.1(2)
C3 C2 C1 121.2(2)
C2 C3 C4 124.8(2)
C2 C3 H3 117.6
C4 C3 H3 117.6
O2 C4 C3 124.5(2)
O2 C4 C5 115.65(18)
C3 C4 C5 119.83(19)
C14 C5 C6 119.4(2)
C14 C5 C4 119.39(19)
C6 C5 C4 121.1(2)
C7 C6 C5 120.7(2)
C7 C6 H6 119.7
C5 C6 H6 119.7
C6 C7 C8 120.8(2)
C6 C7 H7 119.6
C8 C7 H7 119.6
C7 C8 C13 119.1(2)
C7 C8 C9 122.3(2)
C13 C8 C9 118.6(2)
C10 C9 C8 120.8(2)
C10 C9 H9 119.6
C8 C9 H9 119.6
C9 C10 C11 120.4(2)
C9 C10 H10 119.8
C11 C10 H10 119.8
C12 C11 C10 120.6(2)
C12 C11 H11 119.7
C10 C11 H11 119.7
C11 C12 C13 120.6(2)
C11 C12 H12 119.7
C13 C12 H12 119.7
C12 C13 C14 121.9(2)
C12 C13 C8 119.1(2)
C14 C13 C8 119.0(2)
C5 C14 C13 121.02(19)
C5 C14 H14 119.5
C13 C14 H14 119.5
C16 C15 N1 110.62(16)
C16 C15 H15A 109.5
N1 C15 H15A 109.5
C16 C15 H15B 109.5
N1 C15 H15B 109.5
H15A C15 H15B 108.1
N2 C16 C17 121.57(19)
N2 C16 C15 114.60(18)
C17 C16 C15 123.77(19)
C16 C17 C18 118.8(2)
C16 C17 H17 120.6
C18 C17 H17 120.6
C19 C18 C17 119.5(2)
C19 C18 H18 120.3
C17 C18 H18 120.3
C18 C19 C20 119.3(2)
C18 C19 H19 120.3
C20 C19 H19 120.3
N2 C20 C19 121.5(2)
N2 C20 H20 119.3
C19 C20 H20 119.3
N1 C21 C22 109.56(17)
N1 C21 H21A 109.8
C22 C21 H21A 109.8
N1 C21 H21B 109.8
C22 C21 H21B 109.8
H21A C21 H21B 108.2
N3 C22 C23 120.7(2)
N3 C22 C21 115.07(19)
C23 C22 C21 124.15(19)
C22 C23 C24 119.1(2)
C22 C23 H23 120.5
C24 C23 H23 120.5
C25 C24 C23 119.9(2)
C25 C24 H24 120.0
C23 C24 H24 120.0
C26 C25 C24 118.7(2)
C26 C25 H25 120.6
C24 C25 H25 120.6
N3 C26 C25 121.6(2)
N3 C26 H26 119.2
C25 C26 H26 119.2
C28 C27 N1 107.30(17)
C28 C27 H27A 110.3
N1 C27 H27A 110.3
C28 C27 H27B 110.3
N1 C27 H27B 110.3
H27A C27 H27B 108.5
N4 C28 C29 121.3(2)
N4 C28 C27 114.59(19)
C29 C28 C27 124.1(2)
C30 C29 C28 118.8(2)
C30 C29 H29 120.6
C28 C29 H29 120.6
C29 C30 C31 119.6(2)
C29 C30 H30 120.2
C31 C30 H30 120.2
C32 C31 C30 119.6(2)
C32 C31 H31 120.2
C30 C31 H31 120.2
N4 C32 C31 121.1(2)
N4 C32 H32 119.5
C31 C32 H32 119.5
O4 Cl1 O3 109.10(16)
O4 Cl1 O6 108.12(12)
O3 Cl1 O6 111.49(16)
O4 Cl1 O5 109.59(15)
O3 Cl1 O5 108.99(12)
O6 Cl1 O5 109.52(12)
O7 Cl2 O8 108.45(15)
O7 Cl2 O9 107.51(16)
O8 Cl2 O9 111.45(19)
O7 Cl2 O10 110.56(13)
O8 Cl2 O10 108.74(12)
O9 Cl2 O10 110.11(12)

loop_
_geom_bond_atom_site_label_1
_geom_bond_atom_site_label_2
_geom_bond_distance
Co1 O1 1.8739(15)
Co1 O2 1.8857(15)
Co1 N3 1.9211(19)
Co1 N2 1.9296(18)
Co1 N4 1.9316(19)
Co1 N1 1.9421(17)
O1 C2 1.280(3)
O2 C4 1.288(2)
N1 C21 1.487(3)
N1 C27 1.500(3)
N1 C15 1.512(3)
N2 C16 1.341(3)
N2 C20 1.350(3)
N3 C26 1.338(3)
N3 C22 1.360(3)
N4 C32 1.346(3)
N4 C28 1.355(3)
C1 C2 1.502(3)
C1 H1A 0.9800
C1 H1B 0.9800
C1 H1C 0.9800
C2 C3 1.382(3)
C3 C4 1.394(3)
C3 H3 0.9500
C4 C5 1.484(3)
C5 C14 1.373(3)
C5 C6 1.418(3)
C6 C7 1.365(3)
C6 H6 0.9500
C7 C8 1.409(3)
C7 H7 0.9500
C8 C13 1.419(3)
C8 C9 1.421(3)
C9 C10 1.358(3)
C9 H9 0.9500
C10 C11 1.405(3)
C10 H10 0.9500
C11 C12 1.365(3)
C11 H11 0.9500
C12 C13 1.411(3)
C12 H12 0.9500
C13 C14 1.414(3)
C14 H14 0.9500
C15 C16 1.494(3)
C15 H15A 0.9900
C15 H15B 0.9900
C16 C17 1.383(3)
C17 C18 1.384(3)
C17 H17 0.9500
C18 C19 1.373(3)
C18 H18 0.9500
C19 C20 1.374(3)
C19 H19 0.9500
C20 H20 0.9500
C21 C22 1.500(3)
C21 H21A 0.9900
C21 H21B 0.9900
C22 C23 1.374(3)
C23 C24 1.381(3)
C23 H23 0.9500
C24 C25 1.378(3)
C24 H24 0.9500
C25 C26 1.376(3)
C25 H25 0.9500
C26 H26 0.9500
C27 C28 1.493(3)
C27 H27A 0.9900
C27 H27B 0.9900
C28 C29 1.384(3)
C29 C30 1.376(3)
C29 H29 0.9500
C30 C31 1.379(4)
C30 H30 0.9500
C31 C32 1.375(3)
C31 H31 0.9500
C32 H32 0.9500
Cl1 O4 1.417(2)
Cl1 O3 1.420(2)
Cl1 O6 1.4316(19)
Cl1 O5 1.4333(18)
Cl2 O7 1.413(2)
Cl2 O8 1.416(2)
Cl2 O9 1.417(2)
Cl2 O10 1.4348(17)

loop_
_geom_torsion_atom_site_label_1
_geom_torsion_atom_site_label_2
_geom_torsion_atom_site_label_3
_geom_torsion_atom_site_label_4
_geom_torsion
O2 Co1 O1 C2 4.90(17)
N3 Co1 O1 C2 -82.92(17)
N2 Co1 O1 C2 -169.81(17)
N4 Co1 O1 C2 94.64(17)
O1 Co1 O2 C4 -11.74(17)
N3 Co1 O2 C4 85.59(16)
N4 Co1 O2 C4 -105.05(16)
N1 Co1 O2 C4 171.65(16)
O2 Co1 N1 C21 -65.90(14)
N3 Co1 N1 C21 21.23(14)
N2 Co1 N1 C21 108.57(14)
N4 Co1 N1 C21 -155.35(14)
O2 Co1 N1 C27 55.27(14)
N3 Co1 N1 C27 142.40(14)
N2 Co1 N1 C27 -130.25(14)
N4 Co1 N1 C27 -34.17(13)
O2 Co1 N1 C15 171.93(13)
N3 Co1 N1 C15 -100.94(14)
N2 Co1 N1 C15 -13.60(14)
N4 Co1 N1 C15 82.48(14)
O1 Co1 N2 C16 -176.02(15)
N3 Co1 N2 C16 86.33(15)
N4 Co1 N2 C16 -82.81(15)
N1 Co1 N2 C16 0.11(15)
O1 Co1 N2 C20 15.80(18)
N3 Co1 N2 C20 -81.85(18)
N4 Co1 N2 C20 109.01(18)
N1 Co1 N2 C20 -168.07(19)
O1 Co1 N3 C26 -5.69(18)
O2 Co1 N3 C26 -100.85(17)
N2 Co1 N3 C26 82.37(18)
N4 Co1 N3 C26 -173.0(3)
N1 Co1 N3 C26 169.16(18)
O1 Co1 N3 C22 176.52(14)
O2 Co1 N3 C22 81.36(15)
N2 Co1 N3 C22 -95.42(15)
N4 Co1 N3 C22 9.2(4)
N1 Co1 N3 C22 -8.63(14)
O1 Co1 N4 C32 12.80(18)
O2 Co1 N4 C32 108.26(18)
N3 Co1 N4 C32 -179.8(3)
N2 Co1 N4 C32 -75.98(18)
N1 Co1 N4 C32 -161.88(18)
O1 Co1 N4 C28 -163.45(14)
O2 Co1 N4 C28 -67.99(15)
N3 Co1 N4 C28 4.0(4)
N2 Co1 N4 C28 107.77(15)
N1 Co1 N4 C28 21.87(14)
Co1 O1 C2 C3 3.0(3)
Co1 O1 C2 C1 -177.99(15)
O1 C2 C3 C4 -7.2(4)
C1 C2 C3 C4 173.9(2)
Co1 O2 C4 C3 11.2(3)
Co1 O2 C4 C5 -167.54(14)
C2 C3 C4 O2 -0.7(4)
C2 C3 C4 C5 178.0(2)
O2 C4 C5 C14 25.3(3)
C3 C4 C5 C14 -153.5(2)
O2 C4 C5 C6 -157.2(2)
C3 C4 C5 C6 23.9(3)
C14 C5 C6 C7 -0.4(3)
C4 C5 C6 C7 -177.9(2)
C5 C6 C7 C8 1.4(4)
C6 C7 C8 C13 -0.9(4)
C6 C7 C8 C9 178.7(2)
C7 C8 C9 C10 -177.7(2)
C13 C8 C9 C10 1.8(4)
C8 C9 C10 C11 -0.5(4)
C9 C10 C11 C12 -0.8(4)
C10 C11 C12 C13 0.8(4)
C11 C12 C13 C14 178.8(2)
C11 C12 C13 C8 0.5(4)
C7 C8 C13 C12 177.8(2)
C9 C8 C13 C12 -1.8(3)
C7 C8 C13 C14 -0.5(3)
C9 C8 C13 C14 179.9(2)
C6 C5 C14 C13 -1.0(3)
C4 C5 C14 C13 176.5(2)
C12 C13 C14 C5 -176.8(2)
C8 C13 C14 C5 1.5(3)
C21 N1 C15 C16 -96.1(2)
C27 N1 C15 C16 138.82(18)
Co1 N1 C15 C16 23.7(2)
C20 N2 C16 C17 0.4(3)
Co1 N2 C16 C17 -168.50(18)
C20 N2 C16 C15 -176.9(2)
Co1 N2 C16 C15 14.2(2)
N1 C15 C16 N2 -25.3(3)
N1 C15 C16 C17 157.5(2)
N2 C16 C17 C18 -1.5(4)
C15 C16 C17 C18 175.5(2)
C16 C17 C18 C19 1.4(4)
C17 C18 C19 C20 -0.1(4)
C16 N2 C20 C19 0.8(3)
Co1 N2 C20 C19 168.47(17)
C18 C19 C20 N2 -1.0(4)
C27 N1 C21 C22 -146.24(17)
C15 N1 C21 C22 90.7(2)
Co1 N1 C21 C22 -29.0(2)
C26 N3 C22 C23 -2.3(3)
Co1 N3 C22 C23 175.64(17)
C26 N3 C22 C21 175.40(18)
Co1 N3 C22 C21 -6.6(2)
N1 C21 C22 N3 23.9(3)
N1 C21 C22 C23 -158.5(2)
N3 C22 C23 C24 2.5(3)
C21 C22 C23 C24 -175.0(2)
C22 C23 C24 C25 -0.5(3)
C23 C24 C25 C26 -1.5(3)
C22 N3 C26 C25 0.2(3)
Co1 N3 C26 C25 -177.49(15)
C24 C25 C26 N3 1.8(3)
C21 N1 C27 C28 158.43(17)
C15 N1 C27 C28 -76.55(19)
Co1 N1 C27 C28 39.85(18)
C32 N4 C28 C29 -1.2(3)
Co1 N4 C28 C29 175.33(16)
C32 N4 C28 C27 -179.61(18)
Co1 N4 C28 C27 -3.0(2)
N1 C27 C28 N4 -24.6(2)
N1 C27 C28 C29 157.0(2)
N4 C28 C29 C30 -1.1(3)
C27 C28 C29 C30 177.2(2)
C28 C29 C30 C31 2.2(3)
C29 C30 C31 C32 -1.1(4)
C28 N4 C32 C31 2.4(3)
Co1 N4 C32 C31 -173.65(16)
C30 C31 C32 N4 -1.2(3)
